data_7208049
loop_
_publ_author_name
'Gil-Hern\'andez, Beatriz'
'Gili, Pedro'
'Pas\'an, Jorge'
'Sanchiz, Joaqu\'in'
'Ruiz-P\'erez, Catalina'

_publ_section_title
;
 Two-dimensional (6,3) networks obtained with the {Cu3(Hmesox)3}3&#x2212;
 secondary building unit (H4mesox = mesoxalic acid)
;
_journal_issue 13
_journal_name_full CrystEngComm
_journal_page_first 4289
_journal_paper_doi 10.1039/c2ce06418a
_journal_volume 14
_journal_year 2012
_chemical_formula_moiety 'Cu3, La, 3(C3 H3 O6), 16(H2 O)'
_chemical_formula_sum 'C9 H35 Cu3 La O34'
_chemical_formula_weight 1016.76
_chemical_name_systematic
;
?
;
_space_group_IT_number 4
_symmetry_cell_setting monoclinic
_symmetry_space_group_name_Hall 'P 2yb'
_symmetry_space_group_name_H-M 'P 1 21 1'
_atom_sites_solution_primary direct
_atom_sites_solution_secondary difmap
_audit_creation_method SHELXL-97
_cell_angle_alpha 90.0
_cell_angle_beta 102.496(5)
_cell_angle_gamma 90.0
_cell_formula_units_Z 2
_cell_length_a 8.3238(5)
_cell_length_b 20.5408(11)
_cell_length_c 9.6118(5)
_cell_measurement_temperature 293(2)
_cell_volume 1604.47(16)
_computing_cell_refinement 'HKL2000 (Otwinowski & Minor, 1997)'
_computing_data_collection 'Collect (Nonius BV, 1997-2000)'
_computing_data_reduction 'HKL2000 (Otwinowski & Minor, 1997)'
_computing_molecular_graphics CRYSTALMAKER
_computing_publication_material 'PARST97 (Nardelli, 1997)'
_computing_structure_refinement 'SHELXL-97 (Sheldrick, 1997)'
_computing_structure_solution 'SHELXS-97 (Sheldrick, 1997)'
_diffrn_ambient_temperature 293(2)
_diffrn_detector 'CCD plate'
_diffrn_detector_area_resol_mean 9
_diffrn_measured_fraction_theta_full 0.987
_diffrn_measured_fraction_theta_max 0.987
_diffrn_measurement_device '95mm CCD camera on \k-goniostat'
_diffrn_measurement_device_type KappaCCD
_diffrn_measurement_method 'CCD rotation images, thick slices'
_diffrn_radiation_monochromator 'horizonally mounted graphite crystal'
_diffrn_radiation_probe x-ray
_diffrn_radiation_source 'fine-focus sealed tube'
_diffrn_radiation_type MoK\a
_diffrn_radiation_wavelength 0.71073
_diffrn_reflns_av_R_equivalents 0.0336
_diffrn_reflns_av_sigmaI/netI 0.0665
_diffrn_reflns_limit_h_max 11
_diffrn_reflns_limit_h_min -7
_diffrn_reflns_limit_k_max 28
_diffrn_reflns_limit_k_min -28
_diffrn_reflns_limit_l_max 12
_diffrn_reflns_limit_l_min -13
_diffrn_reflns_number 19052
_diffrn_reflns_theta_full 30.00
_diffrn_reflns_theta_max 30.00
_diffrn_reflns_theta_min 2.51
_diffrn_source 'Enraf Nonius FR590'
_exptl_absorpt_coefficient_mu 3.385
_exptl_absorpt_correction_T_max 0.33
_exptl_absorpt_correction_T_min 0.31
_exptl_absorpt_correction_type cylinder
_exptl_absorpt_process_details
;
Interpolation using Int.Tab. Vol. C (1992) p. 523,Tab. 6.3.3.3
for values of muR in the range 0-2.5, and Int.Tab. Vol.II (1959)
p.302; Table 5.3.6 B for muR in the range 2.6-10.0.
The interpolation procedure of C.W.Dwiggins Jr (Acta Cryst.(1975)
A31,146-148) is used with some modification.
;
_exptl_crystal_colour blue
_exptl_crystal_density_diffrn 2.104
_exptl_crystal_density_method 'not measured'
_exptl_crystal_description prism
_exptl_crystal_F_000 975
_exptl_crystal_size_max 0.25
_exptl_crystal_size_mid 0.18
_exptl_crystal_size_min 0.16
_refine_diff_density_max 0.941
_refine_diff_density_min -0.743
_refine_diff_density_rms 0.189
_refine_ls_abs_structure_details 'Flack H D (1983), Acta Cryst. A39, 876-881'
_refine_ls_abs_structure_Flack 0.022(17)
_refine_ls_extinction_coef 0.0025(4)
_refine_ls_extinction_expression Fc^*^=kFc[1+0.001xFc^2^\l^3^/sin(2\q)]^-1/4^
_refine_ls_extinction_method SHELXL
_refine_ls_goodness_of_fit_ref 1.088
_refine_ls_matrix_type full
_refine_ls_number_parameters 426
_refine_ls_number_reflns 8365
_refine_ls_number_restraints 1
_refine_ls_restrained_S_all 1.088
_refine_ls_R_factor_all 0.0621
_refine_ls_R_factor_gt 0.0454
_refine_ls_shift/su_max 0.000
_refine_ls_shift/su_mean 0.000
_refine_ls_structure_factor_coef Fsqd
_refine_ls_weighting_details 'calc w=1/[\s^2^(Fo^2^)+(0.0502P)^2^+0.0000P] where P=(Fo^2^+2Fc^2^)/3'
_refine_ls_weighting_scheme calc
_refine_ls_wR_factor_gt 0.0946
_refine_ls_wR_factor_ref 0.1014
_reflns_number_gt 7100
_reflns_number_total 8365
_reflns_threshold_expression >2sigma(I)
_cod_data_source_file c2ce06418a.txt
_cod_data_source_block compound1
_cod_original_cell_volume 1604.47(15)
_cod_original_sg_symbol_H-M P21
_cod_database_code 7208049

loop_
_symmetry_equiv_pos_as_xyz
'x, y, z'
'-x, y+1/2, -z'

loop_
_atom_site_label
_atom_site_type_symbol
_atom_site_fract_x
_atom_site_fract_y
_atom_site_fract_z
_atom_site_U_iso_or_equiv
_atom_site_adp_type
_atom_site_occupancy
_atom_site_symmetry_multiplicity
_atom_site_calc_flag
C1 C 0.7054(8) -0.0558(3) 0.2871(7) 0.0257(14) Uani 1 1 d
C2 C 0.6140(7) -0.0817(3) 0.4020(6) 0.0188(11) Uani 1 1 d
C3 C 0.7268(7) -0.1238(3) 0.5173(6) 0.0230(12) Uani 1 1 d
C4 C 0.3114(8) -0.3037(3) 0.2142(7) 0.0275(14) Uani 1 1 d
C5 C 0.1320(8) -0.3292(3) 0.1815(8) 0.0282(14) Uani 1 1 d
C6 C -0.0975(7) -0.1080(3) -0.0088(7) 0.0221(12) Uani 1 1 d
C7 C 0.0616(7) -0.0698(3) 0.0528(6) 0.0183(11) Uani 1 1 d
C8 C 0.1399(7) -0.0403(3) -0.0651(6) 0.0213(12) Uani 1 1 d
C9 C 0.4272(8) -0.3374(3) 0.3415(7) 0.0242(13) Uani 1 1 d
Cu3 Cu 0.10516(9) -0.19852(4) 0.14652(10) 0.0343(2) Uani 1 1 d
Cu2 Cu 0.50681(10) -0.20959(4) 0.36949(9) 0.0314(2) Uani 1 1 d
Cu1 Cu 0.39474(9) -0.08085(4) 0.14500(8) 0.02554(18) Uani 1 1 d
La1 La 0.74987(4) 0.007539(16) 0.73244(3) 0.01791(9) Uani 1 1 d
O1 O 0.4784(5) -0.1162(2) 0.3339(4) 0.0227(9) Uani 1 1 d
O2 O 0.3115(5) -0.2371(2) 0.2353(5) 0.0272(10) Uani 1 1 d
O1W O 0.8961(7) 0.0489(3) 0.5425(6) 0.0451(14) Uani 1 1 d
O3 O 0.1734(5) -0.1097(2) 0.1389(5) 0.0272(10) Uani 1 1 d
O2W O 0.4583(6) -0.0364(3) 0.7349(6) 0.0446(14) Uani 1 1 d
O4 O 0.7126(7) -0.1849(2) 0.4984(6) 0.0461(15) Uani 1 1 d
O3W O 0.6566(7) 0.0447(2) 0.9565(5) 0.0405(13) Uani 1 1 d
O5 O 0.8211(5) -0.0972(2) 0.6178(5) 0.0295(10) Uani 1 1 d
O4W O 0.6748(9) -0.2436(4) 0.1820(9) 0.080(2) Uani 1 1 d
O6 O 0.5728(5) -0.0267(2) 0.4773(4) 0.0221(9) Uani 1 1 d
O5W O 0.198(2) -0.2190(10) -0.119(2) 0.248(10) Uani 1 1 d
O7 O 0.6146(6) -0.0434(3) 0.1688(5) 0.0345(11) Uani 1 1 d
O6W O 0.0295(12) -0.1867(5) 0.3708(11) 0.114(3) Uani 1 1 d
O8 O 0.5297(7) -0.3014(2) 0.4196(6) 0.0434(14) Uani 1 1 d
O7W O 0.5050(10) -0.1566(4) -0.0090(9) 0.078(2) Uani 1 1 d
O9 O 0.0242(6) -0.2867(2) 0.1412(7) 0.0519(16) Uani 1 1 d
O8W O 0.2675(10) 0.1145(5) -0.1401(15) 0.121(4) Uani 1 1 d
O10 O 0.3759(6) -0.3207(2) 0.0913(5) 0.0372(12) Uani 1 1 d
O9W O 0.3367(10) 0.0344(4) 0.3001(9) 0.087(3) Uani 1 1 d
O11 O 0.1020(5) -0.3882(2) 0.1851(6) 0.0334(11) Uani 1 1 d
O10W O 0.1853(13) -0.0695(7) 0.5179(14) 0.146(5) Uani 1 1 d
O12 O -0.0998(6) -0.1664(2) 0.0305(7) 0.0464(15) Uani 1 1 d
O11W O 0.376(2) -0.1973(7) 0.5865(17) 0.193(7) Uani 1 1 d
O13 O 0.0208(6) -0.0138(2) 0.1242(5) 0.0291(10) Uani 1 1 d
O12W O -0.016(3) 0.1323(8) 0.1728(17) 0.228(9) Uani 1 1 d
O14 O 0.2953(5) -0.0388(2) -0.0364(5) 0.0309(11) Uani 1 1 d
O13W O 0.406(2) 0.1385(7) 0.1550(19) 0.212(8) Uani 1 1 d
O15 O 0.8568(6) -0.0479(3) 0.3178(6) 0.0495(16) Uani 1 1 d
O14W O 1.163(2) 0.1216(12) 0.526(2) 0.298(14) Uani 1 1 d
O16 O 0.0525(5) -0.0168(2) -0.1752(5) 0.0261(10) Uani 1 1 d
O15W O -0.229(3) -0.2527(7) -0.2170(15) 0.279(15) Uani 1 1 d
O17 O -0.2163(5) -0.0821(2) -0.0861(5) 0.0264(10) Uani 1 1 d
O16W O -0.260(2) 0.1279(15) 0.304(2) 0.293(15) Uani 1 1 d
O18 O 0.4263(6) -0.3975(2) 0.3556(6) 0.0348(12) Uani 1 1 d

loop_
_atom_site_aniso_label
_atom_site_aniso_U_11
_atom_site_aniso_U_22
_atom_site_aniso_U_33
_atom_site_aniso_U_23
_atom_site_aniso_U_13
_atom_site_aniso_U_12
C1 0.021(3) 0.038(4) 0.019(3) -0.014(3) 0.007(2) -0.008(3)
C2 0.021(3) 0.018(3) 0.016(3) -0.001(2) 0.001(2) 0.000(2)
C3 0.019(3) 0.023(3) 0.024(3) -0.005(2) -0.002(2) -0.001(2)
C4 0.033(3) 0.016(3) 0.033(4) 0.000(3) 0.006(3) 0.003(3)
C5 0.023(3) 0.017(3) 0.039(4) 0.008(3) -0.003(3) 0.002(3)
C6 0.022(3) 0.019(3) 0.027(3) -0.002(2) 0.009(2) 0.000(2)
C7 0.017(3) 0.016(3) 0.020(3) 0.004(2) 0.001(2) -0.002(2)
C8 0.023(3) 0.021(3) 0.020(3) 0.001(2) 0.005(2) 0.008(2)
C9 0.020(3) 0.018(3) 0.033(3) -0.002(2) 0.001(2) -0.001(2)
Cu3 0.0212(4) 0.0177(4) 0.0582(6) 0.0127(4) -0.0044(4) -0.0004(3)
Cu2 0.0337(4) 0.0159(4) 0.0367(5) 0.0002(3) -0.0098(4) -0.0041(3)
Cu1 0.0215(4) 0.0288(4) 0.0231(4) 0.0060(3) -0.0024(3) -0.0041(3)
La1 0.02008(15) 0.01388(13) 0.01840(15) 0.00028(17) 0.00117(11) 0.00035(15)
O1 0.023(2) 0.019(2) 0.024(2) 0.0047(17) -0.0009(17) -0.0044(18)
O2 0.020(2) 0.013(2) 0.041(3) 0.0016(18) -0.0070(19) -0.0056(17)
O1W 0.049(3) 0.055(4) 0.032(3) 0.000(2) 0.011(2) -0.022(3)
O3 0.021(2) 0.021(2) 0.036(3) 0.0104(19) -0.0019(19) -0.0027(18)
O2W 0.034(3) 0.070(4) 0.029(3) 0.007(3) 0.006(2) -0.013(3)
O4 0.049(3) 0.019(2) 0.053(3) -0.002(2) -0.026(3) 0.005(2)
O3W 0.070(4) 0.024(2) 0.031(3) -0.001(2) 0.018(3) 0.004(2)
O5 0.032(2) 0.027(2) 0.023(2) -0.0073(18) -0.0086(19) 0.0074(19)
O4W 0.056(4) 0.094(6) 0.095(6) 0.027(5) 0.028(4) -0.009(4)
O6 0.029(2) 0.017(2) 0.019(2) -0.0007(16) 0.0013(17) 0.0020(17)
O5W 0.206(15) 0.26(2) 0.32(2) -0.157(19) 0.151(16) -0.097(16)
O7 0.025(2) 0.052(3) 0.024(2) 0.012(2) 0.0020(19) -0.005(2)
O6W 0.104(6) 0.132(9) 0.119(8) 0.038(7) 0.057(6) 0.039(6)
O8 0.047(3) 0.017(2) 0.050(3) 0.002(2) -0.024(2) -0.005(2)
O7W 0.080(5) 0.060(4) 0.097(6) 0.004(4) 0.028(4) 0.005(4)
O9 0.025(3) 0.017(2) 0.101(5) 0.015(3) -0.015(3) -0.002(2)
O8W 0.067(5) 0.088(7) 0.213(12) 0.000(8) 0.041(6) -0.005(5)
O10 0.040(3) 0.035(3) 0.037(3) 0.000(2) 0.008(2) -0.001(2)
O9W 0.086(5) 0.066(5) 0.088(6) 0.016(4) -0.027(4) 0.006(4)
O11 0.026(2) 0.017(2) 0.051(3) 0.008(2) -0.006(2) 0.0008(19)
O10W 0.079(6) 0.188(12) 0.145(10) -0.015(9) -0.032(6) 0.001(7)
O12 0.029(3) 0.021(3) 0.078(4) 0.020(3) -0.012(3) -0.006(2)
O11W 0.267(18) 0.137(12) 0.211(15) -0.043(12) 0.129(14) -0.026(13)
O13 0.030(2) 0.025(2) 0.035(3) -0.0034(18) 0.0144(19) 0.0009(18)
O12W 0.33(2) 0.166(15) 0.157(14) 0.010(12) -0.015(15) 0.045(15)
O14 0.018(2) 0.050(3) 0.025(2) 0.015(2) 0.0041(17) 0.001(2)
O13W 0.30(2) 0.134(12) 0.230(18) 0.079(13) 0.125(16) 0.013(12)
O15 0.026(3) 0.093(5) 0.030(3) 0.004(3) 0.007(2) -0.016(3)
O14W 0.162(14) 0.43(4) 0.31(3) -0.13(3) 0.075(16) -0.194(19)
O16 0.020(2) 0.033(2) 0.024(2) 0.0082(18) 0.0021(17) 0.0033(18)
O15W 0.52(4) 0.099(11) 0.129(11) 0.027(8) -0.119(18) -0.087(14)
O17 0.022(2) 0.023(2) 0.031(2) 0.0124(19) 0.0004(18) 0.0046(19)
O16W 0.182(17) 0.43(4) 0.26(2) 0.21(2) 0.026(15) -0.021(18)
O18 0.033(3) 0.015(2) 0.049(3) 0.002(2) -0.007(2) -0.003(2)

loop_
_atom_type_symbol
_atom_type_description
_atom_type_scat_dispersion_real
_atom_type_scat_dispersion_imag
_atom_type_scat_source
C C 0.0033 0.0016 'International Tables Vol C Tables 4.2.6.8 and 6.1.1.4'
H H 0.0000 0.0000 'International Tables Vol C Tables 4.2.6.8 and 6.1.1.4'
Cu Cu 0.3201 1.2651 'International Tables Vol C Tables 4.2.6.8 and 6.1.1.4'
La La -0.2871 2.4523 'International Tables Vol C Tables 4.2.6.8 and 6.1.1.4'
O O 0.0106 0.0060 'International Tables Vol C Tables 4.2.6.8 and 6.1.1.4'

loop_
_geom_angle_atom_site_label_1
_geom_angle_atom_site_label_2
_geom_angle_atom_site_label_3
_geom_angle
_geom_angle_site_symmetry_1
_geom_angle_site_symmetry_3
O15 C1 O7 125.1(6) . .
O15 C1 C2 120.0(6) . .
O7 C1 C2 114.9(5) . .
O1 C2 O6 112.9(5) . .
O1 C2 C3 111.2(5) . .
O6 C2 C3 104.8(4) . .
O1 C2 C1 108.3(5) . .
O6 C2 C1 107.2(5) . .
C3 C2 C1 112.5(5) . .
O5 C3 O4 125.0(6) . .
O5 C3 C2 119.8(5) . .
O4 C3 C2 115.2(5) . .
O2 C4 O10 111.8(5) . .
O2 C4 C9 110.2(5) . .
O10 C4 C9 105.1(5) . .
O2 C4 C5 109.5(5) . .
O10 C4 C5 105.4(5) . .
C9 C4 C5 114.7(5) . .
O11 C5 O9 123.7(6) . .
O11 C5 C4 121.1(5) . .
O9 C5 C4 115.0(6) . .
O17 C6 O12 122.3(6) . .
O17 C6 C7 121.7(5) . .
O12 C6 C7 115.9(5) . .
O3 C7 O13 113.2(5) . .
O3 C7 C6 109.9(5) . .
O13 C7 C6 108.8(5) . .
O3 C7 C8 109.7(5) . .
O13 C7 C8 102.7(4) . .
C6 C7 C8 112.4(5) . .
O16 C8 O14 124.0(6) . .
O16 C8 C7 120.9(5) . .
O14 C8 C7 115.0(5) . .
O18 C9 O8 122.8(6) . .
O18 C9 C4 120.8(6) . .
O8 C9 C4 116.0(5) . .
O2 Cu3 O3 99.55(18) . .
O2 Cu3 O9 84.14(19) . .
O3 Cu3 O9 175.7(2) . .
O2 Cu3 O12 171.3(3) . .
O3 Cu3 O12 83.43(19) . .
O9 Cu3 O12 92.6(2) . .
O2 Cu3 O6W 91.5(3) . .
O3 Cu3 O6W 94.3(3) . .
O9 Cu3 O6W 87.8(4) . .
O12 Cu3 O6W 96.5(3) . .
O2 Cu2 O8 84.57(19) . .
O2 Cu2 O4 176.4(2) . .
O8 Cu2 O4 94.0(2) . .
O2 Cu2 O1 96.75(18) . .
O8 Cu2 O1 175.3(2) . .
O4 Cu2 O1 84.98(19) . .
O3 Cu1 O1 93.46(18) . .
O3 Cu1 O7 172.7(2) . .
O1 Cu1 O7 84.28(18) . .
O3 Cu1 O14 83.79(18) . .
O1 Cu1 O14 173.8(2) . .
O7 Cu1 O14 97.75(19) . .
O18 La1 O17 141.65(17) 2_656 1_656
O18 La1 O11 69.53(15) 2_656 2_656
O17 La1 O11 115.61(16) 1_656 2_656
O18 La1 O16 138.23(15) 2_656 1_656
O17 La1 O16 69.99(14) 1_656 1_656
O11 La1 O16 71.04(15) 2_656 1_656
O18 La1 O5 133.96(15) 2_656 .
O17 La1 O5 71.28(15) 1_656 .
O11 La1 O5 135.47(16) 2_656 .
O16 La1 O5 71.18(14) 1_656 .
O18 La1 O1W 80.34(19) 2_656 .
O17 La1 O1W 137.98(17) 1_656 .
O11 La1 O1W 70.39(17) 2_656 .
O16 La1 O1W 73.98(16) 1_656 .
O5 La1 O1W 77.26(17) . .
O18 La1 O3W 77.74(17) 2_656 .
O17 La1 O3W 69.05(15) 1_656 .
O11 La1 O3W 72.42(18) 2_656 .
O16 La1 O3W 102.94(17) 1_656 .
O5 La1 O3W 139.28(16) . .
O1W La1 O3W 141.50(18) . .
O18 La1 O2W 77.93(18) 2_656 .
O17 La1 O2W 72.74(16) 1_656 .
O11 La1 O2W 133.61(18) 2_656 .
O16 La1 O2W 142.15(17) 1_656 .
O5 La1 O2W 90.91(18) . .
O1W La1 O2W 135.63(17) . .
O3W La1 O2W 68.97(18) . .
O18 La1 O6 74.02(14) 2_656 .
O17 La1 O6 113.74(14) 1_656 .
O11 La1 O6 130.57(15) 2_656 .
O16 La1 O6 125.44(14) 1_656 .
O5 La1 O6 60.90(13) . .
O1W La1 O6 71.56(15) . .
O3W La1 O6 130.11(16) . .
O2W La1 O6 65.46(15) . .
C2 O1 Cu1 110.2(3) . .
C2 O1 Cu2 111.6(3) . .
Cu1 O1 Cu2 122.5(2) . .
C4 O2 Cu3 111.8(4) . .
C4 O2 Cu2 111.2(4) . .
Cu3 O2 Cu2 136.2(2) . .
C7 O3 Cu3 115.0(4) . .
C7 O3 Cu1 110.7(3) . .
Cu3 O3 Cu1 125.6(2) . .
C3 O4 Cu2 112.9(4) . .
C3 O5 La1 123.0(4) . .
C2 O6 La1 122.0(3) . .
C1 O7 Cu1 113.2(4) . .
C9 O8 Cu2 114.0(4) . .
C5 O9 Cu3 115.1(4) . .
C5 O11 La1 138.9(4) . 2_646
C6 O12 Cu3 115.3(4) . .
C8 O14 Cu1 113.5(4) . .
C8 O16 La1 136.7(4) . 1_454
C6 O17 La1 134.2(4) . 1_454
C9 O18 La1 139.7(4) . 2_646

loop_
_geom_bond_atom_site_label_1
_geom_bond_atom_site_label_2
_geom_bond_distance
_geom_bond_site_symmetry_2
C1 O15 1.240(8) .
C1 O7 1.248(8) .
C1 C2 1.564(9) .
C2 O1 1.374(7) .
C2 O6 1.424(7) .
C2 C3 1.552(8) .
C3 O5 1.232(7) .
C3 O4 1.270(8) .
C4 O2 1.384(8) .
C4 O10 1.442(8) .
C4 C9 1.547(9) .
C4 C5 1.549(9) .
C5 O11 1.239(8) .
C5 O9 1.252(8) .
C6 O17 1.223(7) .
C6 O12 1.259(8) .
C6 C7 1.543(8) .
C7 O3 1.375(7) .
C7 O13 1.418(7) .
C7 C8 1.547(8) .
C8 O16 1.245(7) .
C8 O14 1.263(7) .
C9 O18 1.243(8) .
C9 O8 1.249(8) .
Cu3 O2 1.916(4) .
Cu3 O3 1.916(4) .
Cu3 O9 1.929(5) .
Cu3 O12 1.941(5) .
Cu3 O6W 2.385(9) .
Cu2 O2 1.928(4) .
Cu2 O8 1.946(5) .
Cu2 O4 1.951(5) .
Cu2 O1 1.954(4) .
Cu1 O3 1.925(4) .
Cu1 O1 1.939(4) .
Cu1 O7 1.953(5) .
Cu1 O14 1.961(4) .
La1 O18 2.476(4) 2_656
La1 O17 2.509(4) 1_656
La1 O11 2.513(4) 2_656
La1 O16 2.533(4) 1_656
La1 O5 2.545(4) .
La1 O1W 2.549(5) .
La1 O3W 2.558(5) .
La1 O2W 2.594(5) .
La1 O6 2.668(4) .
O11 La1 2.513(4) 2_646
O16 La1 2.533(4) 1_454
O17 La1 2.509(4) 1_454
O18 La1 2.476(4) 2_646
